data_4349935
loop_
_publ_author_name
'Konavarapu, Satyanarayana K.'
'Goswami, Anindita'
'Kumar, Anaparthi Ganesh'
'Banerjee, Susanta'
'Biradha, Kumar'

_publ_section_title
;
 MOFs containing a linear bis-pyridyl-tris-amide and angular carboxylates:
 exploration of proton conductivity, water vapor and dye sorptions
;
_journal_issue 1
_journal_name_full 'Inorganic Chemistry Frontiers'
_journal_page_first 184
_journal_paper_doi 10.1039/C8QI01055B
_journal_volume 6
_journal_year 2019
_chemical_formula_sum 'C49 H60 Cd N7 O18'
_chemical_formula_weight 1147.44
_space_group_crystal_system monoclinic
_space_group_IT_number 14
_space_group_name_Hall '-P 2yn'
_space_group_name_H-M_alt 'P 1 21/n 1'
_atom_sites_solution_hydrogens geom
_audit_creation_method SHELXL-2014/7
_audit_update_record
;
2018-07-18 deposited with the CCDC.
2018-11-09 downloaded from the CCDC.
;
_cell_angle_alpha 90
_cell_angle_beta 111.44(3)
_cell_angle_gamma 90
_cell_formula_units_Z 4
_cell_length_a 24.42(2)
_cell_length_b 9.548(8)
_cell_length_c 28.679(18)
_cell_measurement_reflns_used 9941
_cell_measurement_temperature 293(2)
_cell_measurement_theta_max 25.498
_cell_measurement_theta_min 1.882
_cell_volume 6224(8)
_computing_structure_refinement 'SHELXL-2014/7 (Sheldrick, 2014)'
_diffrn_ambient_temperature 293(2)
_diffrn_measured_fraction_theta_full 0.994
_diffrn_measured_fraction_theta_max 0.992
_diffrn_measurement_device_type 'Bruker APEX-2 CCD'
_diffrn_measurement_method hemispehere
_diffrn_radiation_type MoK\a
_diffrn_radiation_wavelength 0.71073
_diffrn_reflns_av_R_equivalents 0.0524
_diffrn_reflns_av_unetI/netI 0.0382
_diffrn_reflns_Laue_measured_fraction_full 0.994
_diffrn_reflns_Laue_measured_fraction_max 0.992
_diffrn_reflns_limit_h_max 29
_diffrn_reflns_limit_h_min -29
_diffrn_reflns_limit_k_max 11
_diffrn_reflns_limit_k_min -11
_diffrn_reflns_limit_l_max 34
_diffrn_reflns_limit_l_min -34
_diffrn_reflns_number 72796
_diffrn_reflns_point_group_measured_fraction_full 0.994
_diffrn_reflns_point_group_measured_fraction_max 0.992
_diffrn_reflns_theta_full 25.242
_diffrn_reflns_theta_max 25.498
_diffrn_reflns_theta_min 1.882
_exptl_absorpt_coefficient_mu 0.418
_exptl_crystal_colour 'light yellow'
_exptl_crystal_density_diffrn 1.225
_exptl_crystal_description needle
_exptl_crystal_F_000 2380
_exptl_crystal_size_max 0.37
_exptl_crystal_size_mid 0.24
_exptl_crystal_size_min 0.16
_refine_diff_density_max 1.162
_refine_diff_density_min -1.070
_refine_diff_density_rms 0.111
_refine_ls_extinction_method none
_refine_ls_goodness_of_fit_ref 0.574
_refine_ls_hydrogen_treatment constr
_refine_ls_matrix_type full
_refine_ls_number_parameters 613
_refine_ls_number_reflns 11517
_refine_ls_number_restraints 0
_refine_ls_restrained_S_all 0.574
_refine_ls_R_factor_all 0.0865
_refine_ls_R_factor_gt 0.0765
_refine_ls_shift/su_max 0.009
_refine_ls_shift/su_mean 0.001
_refine_ls_structure_factor_coef Fsqd
_refine_ls_weighting_details 'w=1/[\s^2^(Fo^2^)+(0.1690P)^2^+165.7536P] where P=(Fo^2^+2Fc^2^)/3'
_refine_ls_weighting_scheme calc
_refine_ls_wR_factor_gt 0.2064
_refine_ls_wR_factor_ref 0.2165
_reflns_Friedel_coverage 0.000
_reflns_number_gt 9941
_reflns_number_total 11517
_reflns_threshold_expression 'I > 2\s(I)'
_cod_data_source_file c8qi01055b2.cif
_cod_data_source_block MOF-3
_cod_original_cell_volume 6223(8)
_cod_original_sg_symbol_H-M 'P 21/n'
_cod_database_code 4349935
_shelx_shelxl_version_number 2014/7
_shelx_space_group_comment
;
The symmetry employed for this shelxl refinement is uniquely defined
by the following loop, which should always be used as a source of
symmetry information in preference to the above space-group names.
They are only intended as comments.
;
_shelx_estimated_absorpt_t_min 0.887
_shelx_estimated_absorpt_t_max 0.935
_platon_squeeze_void_probe_radius 1.20

loop_
_space_group_symop_operation_xyz
'x, y, z'
'-x+1/2, y+1/2, -z+1/2'
'-x, -y, -z'
'x-1/2, -y-1/2, z-1/2'

loop_
_atom_site_label
_atom_site_type_symbol
_atom_site_fract_x
_atom_site_fract_y
_atom_site_fract_z
_atom_site_U_iso_or_equiv
_atom_site_adp_type
_atom_site_occupancy
_atom_site_site_symmetry_order
_atom_site_calc_flag
_atom_site_refinement_flags_posn
_atom_site_refinement_flags_adp
Cd1 Cd 1.07270(2) 1.39425(4) 0.52701(2) 0.02417(15) Uani 1 1 d . .
O1A O 0.91430(17) 1.2840(6) 0.21605(15) 0.0477(13) Uani 1 1 d . .
O11A O 0.97833(18) 1.4384(4) 0.44562(14) 0.0311(9) Uani 1 1 d . .
O12A O 1.05592(17) 1.3212(5) 0.44803(14) 0.0356(10) Uani 1 1 d . .
C11A C 0.9790(2) 1.3470(6) 0.36910(19) 0.0269(12) Uani 1 1 d . .
C12A C 1.0070(3) 1.2559(8) 0.3469(2) 0.0405(15) Uani 1 1 d . .
H12A H 1.0412 1.2099 0.3666 0.049 Uiso 1 1 calc R U
C13A C 0.9837(3) 1.2337(9) 0.2954(2) 0.0476(18) Uani 1 1 d . .
H13A H 1.0025 1.1744 0.2802 0.057 Uiso 1 1 calc R U
C14A C 0.9326(2) 1.3010(8) 0.2674(2) 0.0377(15) Uani 1 1 d . .
C15A C 0.9041(2) 1.3898(7) 0.2889(2) 0.0355(14) Uani 1 1 d . .
H15A H 0.8696 1.4345 0.2690 0.043 Uiso 1 1 calc R U
C16A C 0.9267(2) 1.4126(6) 0.3403(2) 0.0297(12) Uani 1 1 d . .
C17A C 1.0058(2) 1.3704(6) 0.42385(19) 0.0256(12) Uani 1 1 d . .
O21A O 0.66307(16) 1.2324(4) 0.04848(14) 0.0298(9) Uani 1 1 d . .
O22A O 0.64391(16) 1.1347(4) 0.11016(14) 0.0265(8) Uani 1 1 d . .
C21A C 0.7396(2) 1.2239(6) 0.12753(19) 0.0244(11) Uani 1 1 d . .
C22A C 0.7769(2) 1.3009(6) 0.1111(2) 0.0289(12) Uani 1 1 d . .
H22A H 0.7627 1.3392 0.0791 0.035 Uiso 1 1 calc R U
C23A C 0.8354(2) 1.3222(7) 0.1417(2) 0.0341(13) Uani 1 1 d . .
H23A H 0.8605 1.3729 0.1302 0.041 Uiso 1 1 calc R U
C24A C 0.8551(2) 1.2670(7) 0.1889(2) 0.0340(14) Uani 1 1 d . .
C25A C 0.8188(2) 1.1894(7) 0.2065(2) 0.0337(13) Uani 1 1 d . .
H25A H 0.8331 1.1521 0.2387 0.040 Uiso 1 1 calc R U
C26A C 0.7611(2) 1.1685(6) 0.1755(2) 0.0284(12) Uani 1 1 d . .
H26A H 0.7363 1.1167 0.1870 0.034 Uiso 1 1 calc R U
C27A C 0.6782(2) 1.1959(6) 0.09362(19) 0.0243(11) Uani 1 1 d . .
O18B O 0.7940(3) 0.8438(7) 0.5985(2) 0.078(2) Uani 1 1 d . .
N11B N 1.01337(19) 1.2404(5) 0.54714(17) 0.0263(10) Uani 1 1 d . .
C11B C 1.0093(3) 1.2424(7) 0.5926(2) 0.0319(13) Uani 1 1 d . .
H11B H 1.0357 1.2978 0.6174 0.038 Uiso 1 1 calc R U
C12B C 0.9683(3) 1.1666(7) 0.6045(2) 0.0351(14) Uani 1 1 d . .
H12B H 0.9673 1.1717 0.6365 0.042 Uiso 1 1 calc R U
C13B C 0.9287(2) 1.0832(6) 0.5686(2) 0.0273(12) Uani 1 1 d . .
C14B C 0.9336(2) 1.0789(6) 0.5220(2) 0.0278(12) Uani 1 1 d . .
H14B H 0.9084 1.0221 0.4970 0.033 Uiso 1 1 calc R U
C15B C 0.9753(2) 1.1582(6) 0.5125(2) 0.0284(12) Uani 1 1 d . .
H15B H 0.9772 1.1545 0.4807 0.034 Uiso 1 1 calc R U
C16B C 0.8839(3) 1.0046(7) 0.5798(2) 0.0365(14) Uani 1 1 d . .
H16B H 0.8779 1.0246 0.6093 0.044 Uiso 1 1 calc R U
C17B C 0.8515(3) 0.9061(6) 0.5501(2) 0.0319(13) Uani 1 1 d . .
H17B H 0.8575 0.8873 0.5205 0.038 Uiso 1 1 calc R U
C18B C 0.8063(3) 0.8239(8) 0.5611(3) 0.0465(17) Uani 1 1 d . .
N21B N 0.7804(2) 0.7292(6) 0.5255(2) 0.0374(12) Uani 1 1 d . .
H21B H 0.7944 0.7218 0.5022 0.045 Uiso 1 1 calc R U
N22B N 0.5901(4) 0.3678(9) 0.5007(3) 0.077(2) Uani 1 1 d . .
H22B H 0.5815 0.3567 0.5270 0.092 Uiso 1 1 calc R U
C21B C 0.7328(3) 0.6397(8) 0.5214(3) 0.0467(17) Uani 1 1 d . .
C22B C 0.7113(5) 0.6195(12) 0.5582(4) 0.098(4) Uani 1 1 d . .
H22C H 0.7275 0.6671 0.5884 0.117 Uiso 1 1 calc R U
C23B C 0.6647(5) 0.5269(14) 0.5504(5) 0.105(5) Uani 1 1 d . .
H23B H 0.6506 0.5123 0.5761 0.126 Uiso 1 1 calc R U
C24B C 0.6393(4) 0.4577(10) 0.5066(4) 0.066(2) Uani 1 1 d . .
C25B C 0.6620(3) 0.4747(8) 0.4699(3) 0.0526(19) Uani 1 1 d . .
H25B H 0.6461 0.4262 0.4398 0.063 Uiso 1 1 calc R U
C26B C 0.7092(3) 0.5653(7) 0.4780(3) 0.0457(17) Uani 1 1 d . .
H26B H 0.7251 0.5755 0.4532 0.055 Uiso 1 1 calc R U
O37B O 0.5668(3) 0.2983(10) 0.4210(3) 0.105(3) Uani 1 1 d . .
N31B N 0.3603(3) 0.0037(7) 0.4709(2) 0.0594(19) Uani 1 1 d . .
H31B H 0.3415 -0.0415 0.4438 0.071 Uiso 1 1 calc R U
C31B C 0.5050(4) 0.2293(11) 0.4666(4) 0.076(3) Uani 1 1 d . .
C32B C 0.4834(6) 0.1158(15) 0.4372(5) 0.122(6) Uani 1 1 d . .
H32B H 0.5011 0.0854 0.4153 0.146 Uiso 1 1 calc R U
C33B C 0.4365(6) 0.0469(15) 0.4396(5) 0.114(5) Uani 1 1 d . .
H33B H 0.4222 -0.0293 0.4184 0.137 Uiso 1 1 calc R U
C34B C 0.4091(4) 0.0822(9) 0.4710(3) 0.058(2) Uani 1 1 d . .
C35B C 0.4290(5) 0.1942(13) 0.4994(5) 0.102(4) Uani 1 1 d . .
H35B H 0.4098 0.2239 0.5204 0.122 Uiso 1 1 calc R U
C36B C 0.4777(5) 0.2687(13) 0.4989(5) 0.104(4) Uani 1 1 d . .
H36B H 0.4917 0.3447 0.5202 0.125 Uiso 1 1 calc R U
C37B C 0.5569(4) 0.3010(11) 0.4610(4) 0.078(3) Uani 1 1 d . .
O48B O 0.3603(3) 0.0535(7) 0.5480(3) 0.078(2) Uani 1 1 d . .
N41B N 0.1299(2) -0.4201(5) 0.52168(18) 0.0280(10) Uani 1 1 d . .
C41B C 0.1557(2) -0.3408(7) 0.5623(2) 0.0332(13) Uani 1 1 d . .
H41B H 0.1430 -0.3495 0.5890 0.040 Uiso 1 1 calc R U
C42B C 0.2000(3) -0.2473(6) 0.5665(2) 0.0344(13) Uani 1 1 d . .
H42B H 0.2177 -0.1964 0.5958 0.041 Uiso 1 1 calc R U
C43B C 0.2178(3) -0.2300(7) 0.5259(2) 0.0356(14) Uani 1 1 d . .
C44B C 0.1898(3) -0.3077(7) 0.4828(2) 0.0330(13) Uani 1 1 d . .
H44B H 0.1999 -0.2973 0.4547 0.040 Uiso 1 1 calc R U
C45B C 0.1468(3) -0.4002(7) 0.4828(2) 0.0343(14) Uani 1 1 d . .
H45B H 0.1282 -0.4523 0.4539 0.041 Uiso 1 1 calc R U
C46B C 0.2666(3) -0.1331(7) 0.5307(3) 0.0428(16) Uani 1 1 d . .
H46B H 0.2829 -0.0858 0.5610 0.051 Uiso 1 1 calc R U
C47B C 0.2897(3) -0.1060(7) 0.4965(3) 0.0469(18) Uani 1 1 d . .
H47B H 0.2743 -0.1483 0.4652 0.056 Uiso 1 1 calc R U
C48B C 0.3400(3) -0.0089(8) 0.5080(3) 0.0476(18) Uani 1 1 d . .
N100 N 0.6754(3) 0.4623(7) 0.1910(2) 0.0517(15) Uani 1 1 d . .
O100 O 0.7507(3) 0.5989(10) 0.1915(4) 0.108(3) Uani 1 1 d . .
C103 C 0.6551(4) 0.3430(9) 0.2114(3) 0.061(2) Uani 1 1 d . .
H10A H 0.6868 0.3080 0.2401 0.091 Uiso 1 1 calc R U
H10B H 0.6420 0.2708 0.1865 0.091 Uiso 1 1 calc R U
H10C H 0.6232 0.3712 0.2212 0.091 Uiso 1 1 calc R U
C102 C 0.6333(4) 0.5271(10) 0.1487(4) 0.070(2) Uani 1 1 d . .
H10D H 0.6495 0.6119 0.1410 0.105 Uiso 1 1 calc R U
H10E H 0.5987 0.5489 0.1557 0.105 Uiso 1 1 calc R U
H10F H 0.6231 0.4647 0.1205 0.105 Uiso 1 1 calc R U
C101 C 0.7311(4) 0.5028(11) 0.2084(4) 0.072(3) Uani 1 1 d . .
H101 H 0.7571 0.4542 0.2356 0.086 Uiso 1 1 calc R U
O1W O 0.3108(6) 0.8275(15) 0.3853(4) 0.185(7) Uani 1 1 d . .
O2W O 0.5829(7) 0.3638(18) 0.6004(5) 0.223(8) Uani 1 1 d . .
O3W O 0.2024(7) -0.309(2) 0.3645(6) 0.233(8) Uani 1 1 d . .
O4W O 0.8638(10) 0.465(2) 0.6650(5) 0.299(12) Uani 1 1 d . .
O5W O 0.5189(10) 0.322(4) 0.6399(8) 0.40(2) Uani 1 1 d . .
O6W O 0.5941(10) 0.259(3) 0.3137(7) 0.376(16) Uani 1 1 d . .

loop_
_atom_site_aniso_label
_atom_site_aniso_U_11
_atom_site_aniso_U_22
_atom_site_aniso_U_33
_atom_site_aniso_U_23
_atom_site_aniso_U_13
_atom_site_aniso_U_12
Cd1 0.0150(2) 0.0337(2) 0.0183(2) 0.00431(16) -0.00046(14) -0.01044(16)
O1A 0.018(2) 0.104(4) 0.0185(19) -0.007(2) 0.0024(16) -0.012(2)
O11A 0.034(2) 0.035(2) 0.0176(18) 0.0023(16) 0.0018(16) -0.0097(18)
O12A 0.023(2) 0.056(3) 0.0191(19) -0.0055(19) -0.0025(16) -0.0001(19)
C11A 0.020(3) 0.036(3) 0.018(3) -0.002(2) 0.000(2) -0.009(2)
C12A 0.022(3) 0.067(5) 0.024(3) -0.001(3) -0.002(2) 0.006(3)
C13A 0.028(3) 0.079(5) 0.029(3) -0.016(3) 0.003(3) 0.002(3)
C14A 0.021(3) 0.070(5) 0.018(3) -0.009(3) 0.002(2) -0.014(3)
C15A 0.018(3) 0.057(4) 0.023(3) 0.002(3) -0.002(2) -0.011(3)
C16A 0.017(3) 0.042(3) 0.025(3) 0.004(2) 0.002(2) -0.011(2)
C17A 0.021(3) 0.033(3) 0.020(3) 0.002(2) 0.005(2) -0.012(2)
O21A 0.0209(19) 0.040(2) 0.0212(19) 0.0012(17) -0.0002(15) 0.0104(17)
O22A 0.0211(18) 0.030(2) 0.0239(19) -0.0041(15) 0.0026(15) 0.0050(15)
C21A 0.020(3) 0.025(3) 0.023(3) -0.006(2) 0.001(2) 0.004(2)
C22A 0.024(3) 0.035(3) 0.022(3) 0.000(2) 0.001(2) -0.002(2)
C23A 0.024(3) 0.051(4) 0.025(3) -0.003(3) 0.007(2) -0.011(3)
C24A 0.017(3) 0.055(4) 0.026(3) -0.006(3) 0.003(2) 0.000(3)
C25A 0.024(3) 0.052(4) 0.017(3) 0.004(3) -0.002(2) 0.001(3)
C26A 0.023(3) 0.039(3) 0.023(3) -0.004(2) 0.007(2) -0.002(2)
C27A 0.018(2) 0.025(3) 0.025(3) -0.010(2) 0.004(2) 0.007(2)
O18B 0.091(4) 0.098(5) 0.072(4) -0.035(4) 0.061(4) -0.062(4)
N11B 0.016(2) 0.027(2) 0.031(2) 0.0095(19) 0.0026(18) -0.0085(18)
C11B 0.029(3) 0.038(3) 0.024(3) 0.000(2) 0.004(2) -0.018(3)
C12B 0.035(3) 0.040(3) 0.026(3) -0.005(3) 0.006(2) -0.016(3)
C13B 0.027(3) 0.026(3) 0.028(3) 0.004(2) 0.009(2) -0.012(2)
C14B 0.030(3) 0.027(3) 0.023(3) -0.007(2) 0.006(2) -0.015(2)
C15B 0.028(3) 0.034(3) 0.023(3) -0.002(2) 0.009(2) -0.011(2)
C16B 0.041(3) 0.040(3) 0.032(3) -0.004(3) 0.017(3) -0.013(3)
C17B 0.030(3) 0.032(3) 0.036(3) -0.003(3) 0.015(3) -0.018(3)
C18B 0.052(4) 0.049(4) 0.047(4) -0.007(3) 0.029(3) -0.024(3)
N21B 0.031(3) 0.039(3) 0.045(3) -0.005(2) 0.017(2) -0.023(2)
N22B 0.082(5) 0.078(5) 0.086(6) -0.021(4) 0.050(5) -0.042(5)
C21B 0.038(4) 0.043(4) 0.064(5) -0.001(3) 0.025(3) -0.021(3)
C22B 0.111(8) 0.120(9) 0.092(7) -0.048(7) 0.072(7) -0.094(8)
C23B 0.113(9) 0.132(10) 0.108(8) -0.040(8) 0.085(8) -0.086(8)
C24B 0.056(5) 0.061(5) 0.086(6) -0.008(5) 0.033(5) -0.035(4)
C25B 0.040(4) 0.044(4) 0.070(5) -0.005(4) 0.016(4) -0.022(3)
C26B 0.031(3) 0.039(4) 0.065(5) 0.000(3) 0.015(3) -0.017(3)
O37B 0.096(5) 0.150(7) 0.081(5) -0.035(5) 0.048(4) -0.090(5)
N31B 0.052(4) 0.075(5) 0.059(4) -0.014(3) 0.030(3) -0.047(4)
C31B 0.060(5) 0.077(6) 0.100(7) 0.008(6) 0.042(5) -0.033(5)
C32B 0.126(10) 0.146(12) 0.136(11) -0.051(9) 0.097(9) -0.098(10)
C33B 0.131(10) 0.144(11) 0.105(8) -0.057(8) 0.088(8) -0.108(9)
C34B 0.049(4) 0.063(5) 0.067(5) -0.012(4) 0.026(4) -0.038(4)
C35B 0.103(8) 0.111(9) 0.122(9) -0.052(7) 0.078(8) -0.084(8)
C36B 0.105(8) 0.106(9) 0.122(9) -0.045(7) 0.067(8) -0.085(8)
C37B 0.073(6) 0.085(7) 0.084(7) -0.010(5) 0.039(5) -0.056(6)
O48B 0.076(4) 0.085(4) 0.094(5) -0.047(4) 0.058(4) -0.061(4)
N41B 0.025(2) 0.023(2) 0.033(3) 0.0049(19) 0.008(2) -0.0123(19)
C41B 0.022(3) 0.040(3) 0.036(3) -0.002(3) 0.009(2) -0.013(2)
C42B 0.031(3) 0.032(3) 0.041(3) -0.006(3) 0.015(3) -0.013(3)
C43B 0.024(3) 0.037(3) 0.047(4) -0.001(3) 0.015(3) -0.009(3)
C44B 0.028(3) 0.042(3) 0.029(3) 0.008(3) 0.009(2) -0.008(3)
C45B 0.030(3) 0.043(3) 0.030(3) 0.010(3) 0.011(2) -0.012(3)
C46B 0.038(4) 0.041(4) 0.055(4) -0.007(3) 0.023(3) -0.014(3)
C47B 0.042(4) 0.044(4) 0.060(4) -0.013(3) 0.024(3) -0.035(3)
C48B 0.040(4) 0.045(4) 0.064(5) -0.014(4) 0.027(3) -0.024(3)
N100 0.043(3) 0.062(4) 0.054(4) -0.017(3) 0.021(3) 0.003(3)
O100 0.077(5) 0.120(7) 0.147(8) -0.075(6) 0.065(5) -0.044(5)
C103 0.074(6) 0.066(5) 0.045(4) -0.009(4) 0.025(4) 0.013(4)
C102 0.066(6) 0.068(6) 0.079(6) 0.010(5) 0.031(5) 0.005(5)
C101 0.058(5) 0.075(6) 0.091(7) -0.050(5) 0.038(5) -0.005(5)
O1W 0.229(13) 0.235(13) 0.102(7) -0.072(8) 0.075(8) -0.180(12)
O2W 0.255(16) 0.278(18) 0.175(12) -0.089(12) 0.125(12) -0.189(15)
O3W 0.199(14) 0.31(2) 0.220(15) 0.082(15) 0.107(13) -0.046(15)
O4W 0.37(3) 0.222(17) 0.136(11) -0.011(11) -0.101(14) -0.072(18)
O5W 0.26(2) 0.68(6) 0.205(19) -0.21(3) 0.004(16) 0.00(3)
O6W 0.36(2) 0.65(5) 0.263(19) -0.07(3) 0.28(2) 0.01(3)

loop_
_atom_type_symbol
_atom_type_description
_atom_type_scat_dispersion_real
_atom_type_scat_dispersion_imag
_atom_type_scat_source
C C 0.0033 0.0016 'International Tables Vol C Tables 4.2.6.8 and 6.1.1.4'
H H 0.0000 0.0000 'International Tables Vol C Tables 4.2.6.8 and 6.1.1.4'
N N 0.0061 0.0033 'International Tables Vol C Tables 4.2.6.8 and 6.1.1.4'
O O 0.0106 0.0060 'International Tables Vol C Tables 4.2.6.8 and 6.1.1.4'
Cd Cd -0.8075 1.2024 'International Tables Vol C Tables 4.2.6.8 and 6.1.1.4'

loop_
_geom_angle_atom_site_label_1
_geom_angle_atom_site_label_2
_geom_angle_atom_site_label_3
_geom_angle
_geom_angle_site_symmetry_1
_geom_angle_site_symmetry_3
O12A Cd1 N11B 98.96(17) . .
O12A Cd1 N41B 93.63(17) . 1_675
N11B Cd1 N41B 166.46(18) . 1_675
O12A Cd1 O11A 128.72(14) . 3_786
N11B Cd1 O11A 83.62(17) . 3_786
N41B Cd1 O11A 84.64(17) 1_675 3_786
O12A Cd1 O21A 85.08(14) . 4_686
N11B Cd1 O21A 102.77(16) . 4_686
N41B Cd1 O21A 83.15(17) 1_675 4_686
O11A Cd1 O21A 144.71(13) 3_786 4_686
O12A Cd1 O22A 139.53(15) . 4_686
N11B Cd1 O22A 88.33(15) . 4_686
N41B Cd1 O22A 85.28(15) 1_675 4_686
O11A Cd1 O22A 91.53(14) 3_786 4_686
O21A Cd1 O22A 54.57(13) 4_686 4_686
O12A Cd1 O11A 52.03(14) . .
N11B Cd1 O11A 84.09(15) . .
N41B Cd1 O11A 99.96(15) 1_675 .
O11A Cd1 O11A 77.73(14) 3_786 .
O21A Cd1 O11A 137.04(13) 4_686 .
O22A Cd1 O11A 167.46(13) 4_686 .
O12A Cd1 C27A 112.56(16) . 4_686
N11B Cd1 C27A 98.30(16) . 4_686
N41B Cd1 C27A 81.28(17) 1_675 4_686
O11A Cd1 C27A 117.71(16) 3_786 4_686
O21A Cd1 C27A 27.49(15) 4_686 4_686
O22A Cd1 C27A 27.25(15) 4_686 4_686
O11A Cd1 C27A 164.51(16) . 4_686
C24A O1A C14A 118.7(4) . .
C17A O11A Cd1 166.6(4) . 3_786
C17A O11A Cd1 84.5(3) . .
Cd1 O11A Cd1 102.27(14) 3_786 .
C17A O12A Cd1 102.8(3) . .
C16A C11A C12A 120.5(5) . .
C16A C11A C17A 121.0(5) . .
C12A C11A C17A 118.5(5) . .
C13A C12A C11A 120.1(6) . .
C13A C12A H12A 120.0 . .
C11A C12A H12A 120.0 . .
C14A C13A C12A 118.8(6) . .
C14A C13A H13A 120.6 . .
C12A C13A H13A 120.6 . .
C15A C14A C13A 121.8(5) . .
C15A C14A O1A 122.0(6) . .
C13A C14A O1A 116.0(6) . .
C14A C15A C16A 120.1(6) . .
C14A C15A H15A 120.0 . .
C16A C15A H15A 120.0 . .
C15A C16A C11A 118.8(6) . .
O11A C17A O12A 120.7(5) . .
O11A C17A C11A 119.9(5) . .
O12A C17A C11A 119.5(5) . .
C27A O21A Cd1 91.2(3) . 4_585
C27A O22A Cd1 91.1(3) . 4_585
C22A C21A C26A 119.0(5) . .
C22A C21A C27A 120.5(5) . .
C26A C21A C27A 120.5(5) . .
C21A C22A C23A 121.1(5) . .
C21A C22A H22A 119.5 . .
C23A C22A H22A 119.5 . .
C24A C23A C22A 118.5(5) . .
C24A C23A H23A 120.8 . .
C22A C23A H23A 120.8 . .
C23A C24A O1A 115.6(5) . .
C23A C24A C25A 121.8(5) . .
O1A C24A C25A 122.3(5) . .
C26A C25A C24A 118.8(5) . .
C26A C25A H25A 120.6 . .
C24A C25A H25A 120.6 . .
C25A C26A C21A 120.8(5) . .
C25A C26A H26A 119.6 . .
C21A C26A H26A 119.6 . .
O22A C27A O21A 122.4(5) . .
O22A C27A C21A 119.5(5) . .
O21A C27A C21A 118.1(5) . .
O22A C27A Cd1 61.6(3) . 4_585
O21A C27A Cd1 61.3(3) . 4_585
C21A C27A Cd1 170.6(4) . 4_585
C15B N11B C11B 116.8(5) . .
C15B N11B Cd1 121.6(4) . .
C11B N11B Cd1 121.0(4) . .
N11B C11B C12B 123.5(5) . .
N11B C11B H11B 118.3 . .
C12B C11B H11B 118.3 . .
C11B C12B C13B 119.6(5) . .
C11B C12B H12B 120.2 . .
C13B C12B H12B 120.2 . .
C14B C13B C12B 117.0(5) . .
C14B C13B C16B 122.3(5) . .
C12B C13B C16B 120.7(5) . .
C15B C14B C13B 120.4(5) . .
C15B C14B H14B 119.8 . .
C13B C14B H14B 119.8 . .
N11B C15B C14B 122.8(5) . .
N11B C15B H15B 118.6 . .
C14B C15B H15B 118.6 . .
C17B C16B C13B 123.0(6) . .
C17B C16B H16B 118.5 . .
C13B C16B H16B 118.5 . .
C16B C17B C18B 123.9(6) . .
C16B C17B H17B 118.1 . .
C18B C17B H17B 118.1 . .
O18B C18B N21B 124.9(6) . .
O18B C18B C17B 122.8(6) . .
N21B C18B C17B 112.2(6) . .
C18B N21B C21B 128.2(6) . .
C18B N21B H21B 115.9 . .
C21B N21B H21B 115.9 . .
C37B N22B C24B 128.6(8) . .
C37B N22B H22B 115.7 . .
C24B N22B H22B 115.7 . .
C22B C21B C26B 118.9(7) . .
C22B C21B N21B 124.3(7) . .
C26B C21B N21B 116.7(6) . .
C21B C22B C23B 119.6(9) . .
C21B C22B H22C 120.2 . .
C23B C22B H22C 120.2 . .
C24B C23B C22B 121.9(8) . .
C24B C23B H23B 119.1 . .
C22B C23B H23B 119.1 . .
C23B C24B C25B 118.7(7) . .
C23B C24B N22B 118.7(8) . .
C25B C24B N22B 122.6(8) . .
C24B C25B C26B 119.4(8) . .
C24B C25B H25B 120.3 . .
C26B C25B H25B 120.3 . .
C21B C26B C25B 121.5(7) . .
C21B C26B H26B 119.2 . .
C25B C26B H26B 119.2 . .
C48B N31B C34B 127.4(7) . .
C48B N31B H31B 116.3 . .
C34B N31B H31B 116.3 . .
C32B C31B C36B 117.5(8) . .
C32B C31B C37B 116.8(9) . .
C36B C31B C37B 125.7(9) . .
C33B C32B C31B 120.3(11) . .
C33B C32B H32B 119.9 . .
C31B C32B H32B 119.9 . .
C34B C33B C32B 123.6(10) . .
C34B C33B H33B 118.2 . .
C32B C33B H33B 118.2 . .
C35B C34B C33B 116.9(8) . .
C35B C34B N31B 123.5(8) . .
C33B C34B N31B 119.5(8) . .
C34B C35B C36B 122.0(10) . .
C34B C35B H35B 119.0 . .
C36B C35B H35B 119.0 . .
C31B C36B C35B 119.6(10) . .
C31B C36B H36B 120.2 . .
C35B C36B H36B 120.2 . .
O37B C37B N22B 122.9(7) . .
O37B C37B C31B 122.8(9) . .
N22B C37B C31B 114.3(9) . .
C45B N41B C41B 117.1(5) . .
C45B N41B Cd1 123.1(4) . 1_435
C41B N41B Cd1 118.9(4) . 1_435
N41B C41B C42B 123.4(6) . .
N41B C41B H41B 118.3 . .
C42B C41B H41B 118.3 . .
C41B C42B C43B 118.7(6) . .
C41B C42B H42B 120.7 . .
C43B C42B H42B 120.7 . .
C44B C43B C42B 118.5(5) . .
C44B C43B C46B 122.5(6) . .
C42B C43B C46B 119.0(6) . .
C45B C44B C43B 118.2(6) . .
C45B C44B H44B 120.9 . .
C43B C44B H44B 120.9 . .
N41B C45B C44B 124.1(6) . .
N41B C45B H45B 117.9 . .
C44B C45B H45B 117.9 . .
C47B C46B C43B 127.0(7) . .
C47B C46B H46B 116.5 . .
C43B C46B H46B 116.5 . .
C46B C47B C48B 120.1(7) . .
C46B C47B H47B 119.9 . .
C48B C47B H47B 119.9 . .
O48B C48B N31B 124.2(6) . .
O48B C48B C47B 122.3(6) . .
N31B C48B C47B 113.5(6) . .
C101 N100 C102 121.4(9) . .
C101 N100 C103 122.2(8) . .
C102 N100 C103 116.3(7) . .
N100 C103 H10A 109.5 . .
N100 C103 H10B 109.5 . .
H10A C103 H10B 109.5 . .
N100 C103 H10C 109.5 . .
H10A C103 H10C 109.5 . .
H10B C103 H10C 109.5 . .
N100 C102 H10D 109.5 . .
N100 C102 H10E 109.5 . .
H10D C102 H10E 109.5 . .
N100 C102 H10F 109.5 . .
H10D C102 H10F 109.5 . .
H10E C102 H10F 109.5 . .
O100 C101 N100 124.7(11) . .
O100 C101 H101 117.6 . .
N100 C101 H101 117.6 . .

loop_
_geom_bond_atom_site_label_1
_geom_bond_atom_site_label_2
_geom_bond_distance
_geom_bond_site_symmetry_2
Cd1 O12A 2.260(4) .
Cd1 N11B 2.280(4) .
Cd1 N41B 2.296(4) 1_675
Cd1 O11A 2.331(5) 3_786
Cd1 O21A 2.391(4) 4_686
Cd1 O22A 2.399(4) 4_686
Cd1 O11A 2.647(4) .
Cd1 C27A 2.725(5) 4_686
O1A C24A 1.378(7) .
O1A C14A 1.384(7) .
O11A C17A 1.252(7) .
O11A Cd1 2.331(5) 3_786
O12A C17A 1.257(7) .
C11A C16A 1.391(8) .
C11A C12A 1.395(9) .
C11A C17A 1.480(7) .
C12A C13A 1.392(8) .
C12A H12A 0.9300 .
C13A C14A 1.373(9) .
C13A H13A 0.9300 .
C14A C15A 1.377(9) .
C15A C16A 1.389(8) .
C15A H15A 0.9300 .
O21A C27A 1.258(7) .
O21A Cd1 2.391(4) 4_585
O22A C27A 1.248(7) .
O22A Cd1 2.399(4) 4_585
C21A C22A 1.380(8) .
C21A C26A 1.386(8) .
C21A C27A 1.484(7) .
C22A C23A 1.391(8) .
C22A H22A 0.9300 .
C23A C24A 1.366(8) .
C23A H23A 0.9300 .
C24A C25A 1.386(9) .
C25A C26A 1.377(8) .
C25A H25A 0.9300 .
C26A H26A 0.9300 .
C27A Cd1 2.725(5) 4_585
O18B C18B 1.229(8) .
N11B C15B 1.339(7) .
N11B C11B 1.343(7) .
C11B C12B 1.375(8) .
C11B H11B 0.9300 .
C12B C13B 1.378(8) .
C12B H12B 0.9300 .
C13B C14B 1.385(8) .
C13B C16B 1.458(8) .
C14B C15B 1.373(8) .
C14B H14B 0.9300 .
C15B H15B 0.9300 .
C16B C17B 1.321(8) .
C16B H16B 0.9300 .
C17B C18B 1.480(8) .
C17B H17B 0.9300 .
C18B N21B 1.336(9) .
N21B C21B 1.412(7) .
N21B H21B 0.8600 .
N22B C37B 1.299(12) .
N22B C24B 1.435(10) .
N22B H22B 0.8600 .
C21B C22B 1.352(11) .
C21B C26B 1.365(11) .
C22B C23B 1.394(11) .
C22B H22C 0.9300 .
C23B C24B 1.354(13) .
C23B H23B 0.9300 .
C24B C25B 1.368(12) .
C25B C26B 1.391(9) .
C25B H25B 0.9300 .
C26B H26B 0.9300 .
O37B C37B 1.258(11) .
N31B C48B 1.336(9) .
N31B C34B 1.405(8) .
N31B H31B 0.8600 .
C31B C32B 1.356(15) .
C31B C36B 1.378(15) .
C31B C37B 1.499(10) .
C32B C33B 1.345(12) .
C32B H32B 0.9300 .
C33B C34B 1.346(13) .
C33B H33B 0.9300 .
C34B C35B 1.325(13) .
C35B C36B 1.389(11) .
C35B H35B 0.9300 .
C36B H36B 0.9300 .
O48B C48B 1.223(9) .
N41B C45B 1.336(7) .
N41B C41B 1.338(8) .
N41B Cd1 2.296(4) 1_435
C41B C42B 1.373(8) .
C41B H41B 0.9300 .
C42B C43B 1.395(9) .
C42B H42B 0.9300 .
C43B C44B 1.387(9) .
C43B C46B 1.475(8) .
C44B C45B 1.373(8) .
C44B H44B 0.9300 .
C45B H45B 0.9300 .
C46B C47B 1.323(10) .
C46B H46B 0.9300 .
C47B C48B 1.476(8) .
C47B H47B 0.9300 .
N100 C101 1.324(11) .
N100 C102 1.414(11) .
N100 C103 1.449(11) .
O100 C101 1.214(13) .
C103 H10A 0.9600 .
C103 H10B 0.9600 .
C103 H10C 0.9600 .
C102 H10D 0.9600 .
C102 H10E 0.9600 .
C102 H10F 0.9600 .
C101 H101 0.9300 .

loop_
_platon_squeeze_void_nr
_platon_squeeze_void_average_x
_platon_squeeze_void_average_y
_platon_squeeze_void_average_z
_platon_squeeze_void_volume
_platon_squeeze_void_count_electrons
_platon_squeeze_void_content
1 0.250 -0.055 0.250 785 46 ' '
2 0.750 -0.064 0.750 786 46 ' '
3 0.200 0.101 0.853 21 1 ' '
4 0.700 0.398 0.353 21 1 ' '
5 0.300 0.601 0.647 21 1 ' '
6 0.800 0.898 0.147 21 1 ' '
